data_7037565
loop_
_publ_author_name
'McQueen, Caitlin M. A.'
'Hill, Anthony F.'
'Ma, Chenxi'
'Ward, Jas S.'

_publ_section_title
;
 Ruthenium and osmium complexes of dihydroperimidine-based N-heterocyclic
 carbene pincer ligands.
;
_journal_issue 47
_journal_name_full 'Dalton transactions (Cambridge, England : 2003)'
_journal_page_first 20376
_journal_page_last 20385
_journal_paper_doi 10.1039/c5dt03728j
_journal_volume 44
_journal_year 2015
_chemical_compound_source local
_chemical_formula_moiety 'C55 H70 Cl N2 Os P3, C H2 Cl2'
_chemical_formula_sum 'C56 H72 Cl3 N2 Os P3'
_chemical_formula_weight 1162.68
_space_group_IT_number 62
_symmetry_cell_setting orthorhombic
_symmetry_space_group_name_Hall '-P 2ac 2n'
_symmetry_space_group_name_H-M 'P n m a'
_atom_sites_solution_hydrogens difmap
_atom_sites_solution_primary direct
_audit_update_record
;
2014-04-11 deposited with the CCDC.
2015-10-14 downloaded from the CCDC.
;
_cell_angle_alpha 90
_cell_angle_beta 90
_cell_angle_gamma 90
_cell_formula_units_Z 4
_cell_length_a 20.2271(3)
_cell_length_b 19.8350(2)
_cell_length_c 14.1997(2)
_cell_measurement_reflns_used 65470
_cell_measurement_temperature 200
_cell_measurement_theta_max 27.5
_cell_measurement_theta_min 2.55
_cell_volume 5696.98(13)
_computing_cell_refinement 'DENZO/SCALEPACK (Otwinowski & Minor, 1997)'
_computing_data_collection 'COLLECT (Nonius, 2001).'
_computing_data_reduction 'DENZO/SCALEPACK (Otwinowski & Minor, 1997)'
_computing_molecular_graphics 'ORTEP-3 for Windows v. 2.01'
_computing_publication_material 'CRYSTALS (Betteridge et al., 2003)'
_computing_structure_refinement 'CRYSTALS (Betteridge et al., 2003)'
_computing_structure_solution 'SIR92 (Altomare et al., 1994)'
_diffrn_ambient_temperature 200
_diffrn_measured_fraction_theta_full 0.999
_diffrn_measured_fraction_theta_max 0.999
_diffrn_measurement_device Serial
_diffrn_measurement_device_type 'Nonius KappaCCD'
_diffrn_measurement_method \w/2\q
_diffrn_radiation_monochromator graphite
_diffrn_radiation_type 'Mo K\a'
_diffrn_radiation_wavelength 0.71073
_diffrn_reflns_av_R_equivalents 0.082
_diffrn_reflns_limit_h_max 26
_diffrn_reflns_limit_h_min 0
_diffrn_reflns_limit_k_max 25
_diffrn_reflns_limit_k_min 0
_diffrn_reflns_limit_l_max 18
_diffrn_reflns_limit_l_min 0
_diffrn_reflns_number 6711
_diffrn_reflns_theta_full 27.480
_diffrn_reflns_theta_max 27.480
_diffrn_reflns_theta_min 2.677
_diffrn_standards_number 0
_exptl_absorpt_coefficient_mu 2.499
_exptl_absorpt_correction_T_max 0.858
_exptl_absorpt_correction_T_min 0.736
_exptl_absorpt_correction_type integration
_exptl_absorpt_process_details
;
Gaussian integration (Coppens, 1970)
;
_exptl_crystal_colour yellow
_exptl_crystal_density_diffrn 1.355
_exptl_crystal_density_method 'not measured'
_exptl_crystal_description prism
_exptl_crystal_F_000 2376
_exptl_crystal_size_max 0.215
_exptl_crystal_size_mid 0.090
_exptl_crystal_size_min 0.080
_platon_squeeze_details
;
;
_refine_diff_density_max 3.07
_refine_diff_density_min -3.55
_refine_ls_extinction_method None
_refine_ls_goodness_of_fit_ref 1.0624
_refine_ls_hydrogen_treatment mixed
_refine_ls_matrix_type full
_refine_ls_number_parameters 341
_refine_ls_number_reflns 6709
_refine_ls_number_restraints 28
_refine_ls_R_factor_all 0.0717
_refine_ls_R_factor_gt 0.0582
_refine_ls_shift/su_max 0.0029219
_refine_ls_shift/su_mean 0.0000760
_refine_ls_structure_factor_coef Fsqd
_refine_ls_weighting_details
;
 Method= Modified Sheldrick 
 w=1/[\s^2^(F^2^) + ( 0.04P)^2^ +77.06P] 
 ,where P=(max(Fo^2^,0) + 2Fc^2^)/3 
;
_refine_ls_weighting_scheme calc
_refine_ls_wR_factor_all 0.1563
_refine_ls_wR_factor_gt 0.1507
_refine_ls_wR_factor_ref 0.1563
_reflns_limit_h_max 26
_reflns_limit_h_min 0
_reflns_limit_k_max 25
_reflns_limit_k_min 0
_reflns_limit_l_max 18
_reflns_limit_l_min 0
_reflns_number_gt 5499
_reflns_number_total 6711
_reflns_threshold_expression I>2.0\s(I)
_oxford_diffrn_Wilson_B_factor 2.13
_oxford_diffrn_Wilson_scale 119.49
_oxford_refine_ls_r_factor_ref 0.0717
_oxford_refine_ls_scale 0.09367(3)
_oxford_reflns_number_all 6709
_oxford_reflns_threshold_expression_ref I>-10.0\s(I)
_cod_data_source_file c5dt03728j1.cif
_cod_data_source_block 1
_cod_depositor_comments
;
The following automatic conversions were performed:

'_symmetry_cell_setting' value 'Orthorhombic' changed to
'orthorhombic' according to
/usr/data/users/saulius/crontab/automatic-downloads/current/RSC/lib/dictionaries/cif_core.dic
dictionary named 'cif_core.dic' version 2.4.2 from 2011-04-26.

'_atom_sites_solution_primary' value 'Direct' changed to 'direct'
according to
/usr/data/users/saulius/crontab/automatic-downloads/current/RSC/lib/dictionaries/cif_core.dic
dictionary named 'cif_core.dic' version 2.4.2 from 2011-04-26.

Automatic conversion script
Id: cif_fix_values 4268 2015-11-12 08:31:59Z antanas 
;
_cod_original_sg_symbol_H-M 'P n m a '
_cod_original_formula_sum 'C56 H72 Cl3 N2 Os1 P3'
_cod_database_code 7037565

loop_
_symmetry_equiv_pos_as_xyz
x,y,z
-x,-y,-z
-x+1/2,y+1/2,z+1/2
x+1/2,-y+1/2,-z+1/2
x,-y+1/2,z
-x,y+1/2,-z
-x+1/2,-y,z+1/2
x+1/2,y,-z+1/2

loop_
_atom_site_label
_atom_site_type_symbol
_atom_site_fract_x
_atom_site_fract_y
_atom_site_fract_z
_atom_site_U_iso_or_equiv
_atom_site_occupancy
_atom_site_adp_type
_atom_site_refinement_flags_posn
_atom_site_refinement_flags_adp
Os1 Os 0.369142(18) 0.7500 0.49176(2) 0.0253 1.0000 Uani S T
Cl1 Cl 0.32521(14) 0.7500 0.66056(18) 0.0396 1.0000 Uani S T
Cl2 Cl 0.5411(3) 0.4093(4) 0.1628(5) 0.0977 0.5000 Uani D U
Cl3 Cl 0.6604(3) 0.3731(4) 0.0760(5) 0.0967 0.5000 Uani D U
N1 N 0.4941(3) 0.8088(3) 0.5777(4) 0.0305 1.0000 Uani . .
P1 P 0.38934(9) 0.86412(9) 0.48584(13) 0.0287 1.0000 Uani . .
P2 P 0.26218(13) 0.7500 0.42277(17) 0.0275 1.0000 Uani S T
C1 C 0.4609(5) 0.7500 0.5530(7) 0.0290 1.0000 Uani S T
C2 C 0.5570(4) 0.8116(4) 0.6206(5) 0.0328 1.0000 Uani . .
C3 C 0.5869(5) 0.8711(4) 0.6454(7) 0.0538 1.0000 Uani . .
C4 C 0.6508(5) 0.8708(5) 0.6838(8) 0.0657 1.0000 Uani . .
C5 C 0.6844(4) 0.8121(5) 0.6988(6) 0.0471 1.0000 Uani . .
C6 C 0.6538(6) 0.7500 0.6795(8) 0.0377 1.0000 Uani S T
C7 C 0.5894(5) 0.7500 0.6391(7) 0.0301 1.0000 Uani S T
C21 C 0.4623(4) 0.8728(4) 0.5608(6) 0.0361 1.0000 Uani . .
C31 C 0.4234(4) 0.9006(4) 0.3747(5) 0.0322 1.0000 Uani . .
C32 C 0.3708(4) 0.9134(4) 0.3000(5) 0.0416 1.0000 Uani . .
C33 C 0.4001(5) 0.9464(5) 0.2134(6) 0.0565 1.0000 Uani . .
C34 C 0.4581(6) 0.9077(5) 0.1742(7) 0.0619 1.0000 Uani . .
C35 C 0.5101(5) 0.8945(5) 0.2473(7) 0.0540 1.0000 Uani . .
C36 C 0.4805(4) 0.8593(4) 0.3333(6) 0.0445 1.0000 Uani . .
C41 C 0.3371(4) 0.9342(4) 0.5314(5) 0.0348 1.0000 Uani . .
C42 C 0.3647(4) 1.0059(4) 0.5142(6) 0.0444 1.0000 Uani . .
C43 C 0.3161(6) 1.0604(5) 0.5478(7) 0.0602 1.0000 Uani . .
C44 C 0.2993(5) 1.0527(5) 0.6510(7) 0.0627 1.0000 Uani . .
C45 C 0.2726(5) 0.9816(5) 0.6700(8) 0.0681 1.0000 Uani . .
C46 C 0.3201(5) 0.9266(4) 0.6357(6) 0.0493 1.0000 Uani . .
C51 C 0.2078(4) 0.6771(4) 0.4522(5) 0.0350 1.0000 Uani . .
C52 C 0.1958(4) 0.6268(4) 0.3863(6) 0.0447 1.0000 Uani . .
C53 C 0.1565(5) 0.5723(5) 0.4086(7) 0.0567 1.0000 Uani . .
C54 C 0.1290(5) 0.5663(6) 0.4966(8) 0.0708 1.0000 Uani . .
C55 C 0.1441(5) 0.6137(6) 0.5639(8) 0.0680 1.0000 Uani . .
C56 C 0.1835(5) 0.6686(5) 0.5428(7) 0.0532 1.0000 Uani . .
C61 C 0.2525(5) 0.7500 0.2935(7) 0.0307 1.0000 Uani S T
C62 C 0.3061(6) 0.750000(7) 0.2320(8) 0.0357 1.0000 Uani S T
C63 C 0.2979(7) 0.750000(7) 0.1365(8) 0.0428 1.0000 Uani S T
C64 C 0.2356(7) 0.750000(7) 0.0968(8) 0.0468 1.0000 Uani S T
C65 C 0.1795(7) 0.750000(7) 0.1568(9) 0.0523 1.0000 Uani S T
C66 C 0.1885(6) 0.750000(7) 0.2539(7) 0.0363 1.0000 Uani S T
C71 C 0.5825(12) 0.3501(13) 0.102(3) 0.0423 0.1695 Uani D U
C72 C 0.5986(10) 0.3430(10) 0.1431(16) 0.0419 0.3305 Uani D U
H31 H 0.5643 0.9126 0.6365 0.0646 1.0000 Uiso R .
H41 H 0.6711 0.9124 0.6999 0.0787 1.0000 Uiso R .
H51 H 0.7284 0.8133 0.7222 0.0566 1.0000 Uiso R .
H211 H 0.4929 0.9021 0.5308 0.0433 1.0000 Uiso R .
H212 H 0.4492 0.8917 0.6194 0.0433 1.0000 Uiso R .
H311 H 0.4412 0.9434 0.3908 0.0387 1.0000 Uiso R .
H321 H 0.3377 0.9421 0.3255 0.0499 1.0000 Uiso R .
H322 H 0.3514 0.8716 0.2824 0.0499 1.0000 Uiso R .
H331 H 0.4144 0.9905 0.2297 0.0678 1.0000 Uiso R .
H332 H 0.3669 0.9492 0.1663 0.0678 1.0000 Uiso R .
H341 H 0.4772 0.9331 0.1244 0.0743 1.0000 Uiso R .
H342 H 0.4427 0.8658 0.1505 0.0743 1.0000 Uiso R .
H351 H 0.5291 0.9361 0.2663 0.0648 1.0000 Uiso R .
H352 H 0.5435 0.8665 0.2209 0.0648 1.0000 Uiso R .
H361 H 0.5139 0.8541 0.3798 0.0534 1.0000 Uiso R .
H362 H 0.4645 0.8162 0.3151 0.0534 1.0000 Uiso R .
H411 H 0.2964 0.9318 0.4982 0.0417 1.0000 Uiso R .
H421 H 0.4051 1.0107 0.5475 0.0533 1.0000 Uiso R .
H422 H 0.3724 1.0117 0.4487 0.0533 1.0000 Uiso R .
H431 H 0.3356 1.1035 0.5382 0.0722 1.0000 Uiso R .
H432 H 0.2766 1.0572 0.5120 0.0722 1.0000 Uiso R .
H441 H 0.3379 1.0599 0.6877 0.0752 1.0000 Uiso R .
H442 H 0.2666 1.0850 0.6678 0.0752 1.0000 Uiso R .
H451 H 0.2661 0.9764 0.7359 0.0816 1.0000 Uiso R .
H452 H 0.2315 0.9765 0.6384 0.0816 1.0000 Uiso R .
H461 H 0.3598 0.9292 0.6714 0.0592 1.0000 Uiso R .
H462 H 0.3000 0.8839 0.6453 0.0592 1.0000 Uiso R .
H521 H 0.2147 0.6301 0.3253 0.0536 1.0000 Uiso R .
H531 H 0.1485 0.5385 0.3626 0.0680 1.0000 Uiso R .
H541 H 0.0999 0.5301 0.5107 0.0850 1.0000 Uiso R .
H551 H 0.1272 0.6085 0.6260 0.0816 1.0000 Uiso R .
H561 H 0.1938 0.7006 0.5903 0.0638 1.0000 Uiso R .
H621 H 0.3497 0.7500 0.2571 0.0428 1.0000 Uiso RS .
H631 H 0.3357 0.7500 0.0967 0.0513 1.0000 Uiso RS .
H641 H 0.2304 0.7500 0.0303 0.0561 1.0000 Uiso RS .
H651 H 0.1362 0.7500 0.1309 0.0627 1.0000 Uiso RS .
H661 H 0.1510 0.7500 0.2942 0.0436 1.0000 Uiso RS .
H711 H 0.5839 0.3100 0.1389 0.0509 0.1695 Uiso R .
H712 H 0.5595 0.3415 0.0452 0.0509 0.1695 Uiso R .
H721 H 0.6157 0.3275 0.2015 0.0505 0.3305 Uiso R .
H722 H 0.5774 0.3067 0.1115 0.0505 0.3305 Uiso R .
H1 H 0.407(6) 0.7500 0.385(9) 0.0500 1.0000 Uiso S .

loop_
_atom_site_aniso_label
_atom_site_aniso_U_11
_atom_site_aniso_U_22
_atom_site_aniso_U_33
_atom_site_aniso_U_23
_atom_site_aniso_U_13
_atom_site_aniso_U_12
Os1 0.02252(18) 0.02733(19) 0.02619(19) 0.0000 0.00031(15) 0.0000
Cl1 0.0390(14) 0.0501(16) 0.0298(12) 0.0000 0.0065(10) 0.0000
Cl2 0.074(4) 0.142(6) 0.077(4) -0.015(4) -0.008(3) 0.030(4)
Cl3 0.067(4) 0.125(5) 0.098(4) -0.005(4) 0.007(3) 0.009(4)
N1 0.028(3) 0.028(3) 0.035(3) 0.006(2) -0.005(2) -0.002(2)
P1 0.0265(8) 0.0288(9) 0.0308(9) 0.0022(7) -0.0004(7) 0.0006(7)
P2 0.0266(13) 0.0307(13) 0.0252(11) 0.0000 -0.0017(9) 0.0000
C1 0.028(5) 0.031(5) 0.028(5) 0.0000 0.004(4) 0.0000
C2 0.031(4) 0.034(4) 0.033(4) 0.010(3) -0.007(3) -0.006(3)
C3 0.049(5) 0.035(4) 0.077(6) 0.021(4) -0.029(5) -0.019(4)
C4 0.058(6) 0.048(6) 0.091(8) 0.026(5) -0.039(6) -0.026(5)
C5 0.038(4) 0.053(5) 0.051(5) 0.011(4) -0.018(4) -0.013(4)
C6 0.033(6) 0.046(6) 0.034(5) 0.0000 -0.005(4) 0.0000
C7 0.025(5) 0.034(5) 0.032(5) 0.0000 -0.003(4) 0.0000
C21 0.037(4) 0.025(4) 0.046(4) 0.008(3) -0.009(3) -0.006(3)
C31 0.034(4) 0.024(3) 0.038(4) 0.004(3) 0.004(3) 0.003(3)
C32 0.048(5) 0.042(4) 0.035(4) 0.003(3) -0.003(4) 0.011(4)
C33 0.071(6) 0.059(6) 0.040(5) 0.016(4) -0.006(4) -0.008(5)
C34 0.083(8) 0.061(6) 0.041(5) 0.009(4) 0.016(5) -0.011(6)
C35 0.061(6) 0.042(5) 0.058(6) 0.007(4) 0.024(5) 0.001(4)
C36 0.044(5) 0.037(4) 0.052(5) 0.015(4) 0.016(4) 0.007(4)
C41 0.031(4) 0.034(4) 0.040(4) -0.005(3) -0.001(3) 0.000(3)
C42 0.056(5) 0.033(4) 0.044(4) 0.000(3) 0.012(4) 0.003(4)
C43 0.079(7) 0.041(5) 0.060(6) -0.011(4) 0.010(5) 0.013(5)
C44 0.060(6) 0.062(6) 0.066(6) -0.028(5) 0.018(5) -0.005(5)
C45 0.063(7) 0.065(7) 0.076(7) -0.031(6) 0.032(5) -0.012(5)
C46 0.054(5) 0.044(5) 0.050(5) -0.003(4) 0.016(4) -0.010(4)
C51 0.031(4) 0.040(4) 0.034(4) 0.005(3) -0.004(3) 0.001(3)
C52 0.049(5) 0.044(5) 0.040(4) 0.006(4) -0.009(4) -0.013(4)
C53 0.059(6) 0.052(5) 0.059(6) 0.017(4) -0.021(5) -0.022(5)
C54 0.056(6) 0.070(7) 0.086(8) 0.045(6) -0.017(6) -0.027(5)
C55 0.063(7) 0.073(7) 0.069(7) 0.029(6) 0.012(5) -0.014(6)
C56 0.063(6) 0.051(5) 0.046(5) 0.002(4) 0.009(4) -0.006(5)
C61 0.041(6) 0.024(5) 0.028(5) 0.0000 -0.001(4) 0.0000
C62 0.045(6) 0.026(5) 0.035(5) 0.0000 0.000(5) 0.0000
C63 0.060(8) 0.030(6) 0.039(6) 0.0000 0.002(5) 0.0000
C64 0.075(9) 0.041(7) 0.024(5) 0.0000 -0.009(5) 0.0000
C65 0.065(9) 0.054(8) 0.038(6) 0.0000 -0.025(6) 0.0000
C66 0.047(6) 0.031(5) 0.031(5) 0.0000 -0.009(5) 0.0000
C71 0.082(19) 0.024(12) 0.021(15) 0.002(13) -0.002(14) 0.012(13)
C72 0.080(17) 0.020(9) 0.026(12) -0.001(9) -0.010(11) 0.018(10)

loop_
_atom_type_symbol
_atom_type_scat_dispersion_real
_atom_type_scat_dispersion_imag
_atom_type_scat_Cromer_Mann_a1
_atom_type_scat_Cromer_Mann_b1
_atom_type_scat_Cromer_Mann_a2
_atom_type_scat_Cromer_Mann_b2
_atom_type_scat_Cromer_Mann_a3
_atom_type_scat_Cromer_Mann_b3
_atom_type_scat_Cromer_Mann_a4
_atom_type_scat_Cromer_Mann_b4
_atom_type_scat_Cromer_Mann_c
_atom_type_scat_source
C 0.0033 0.0016 2.3100 20.8439 1.0200 10.2075 1.5886 0.5687 0.8650 51.6512 0.2156 'International Tables Vol C 4.2.6.8 and 6.1.1.4'
H 0.0000 0.0000 0.4930 10.5109 0.3229 26.1257 0.1402 3.1424 0.0408 57.7998 0.0030 'International Tables Vol C 4.2.6.8 and 6.1.1.4'
Cl 0.1484 0.1585 11.4604 0.0104 7.1964 1.1662 6.2556 18.5194 1.6455 47.7784 -9.5574 'International Tables Vol C 4.2.6.8 and 6.1.1.4'
N 0.0061 0.0033 12.2126 0.0057 3.1322 9.8933 2.0125 28.9975 1.1663 0.5826 -11.5290 'International Tables Vol C 4.2.6.8 and 6.1.1.4'
O 0.0106 0.0060 3.0485 13.2771 2.2868 5.7011 1.5463 0.3239 0.8670 32.9089 0.2508 'International Tables Vol C 4.2.6.8 and 6.1.1.4'
Os -1.2165 7.6030 28.1894 1.6290 16.1550 8.9795 14.9305 0.3827 5.6759 48.1647 11.0005 'International Tables Vol C 4.2.6.8 and 6.1.1.4'
P 0.1023 0.0942 6.4345 1.9067 4.1791 27.1570 1.7800 0.5260 1.4908 68.1645 1.1149 'International Tables Vol C 4.2.6.8 and 6.1.1.4'

loop_
_exptl_crystal_face_index_h
_exptl_crystal_face_index_k
_exptl_crystal_face_index_l
_exptl_crystal_face_perp_dist
1 0 0 0.020
-1 0 0 0.060
0 1 0 0.085
0 -1 0 0.130
0 0 -1 0.010
0 1 3 0.070
0 -1 4 0.069
0 -1 -8 0.014
3 4 0 0.046
11 -3 -1 0.023
-9 -1 1 0.060

loop_
_geom_angle_atom_site_label_1
_geom_angle_site_symmetry_1
_geom_angle_atom_site_label_2
_geom_angle_atom_site_label_3
_geom_angle_site_symmetry_3
_geom_angle
_geom_angle_publ_flag
P1 5_565 Os1 Cl1 . 95.51(5) yes
P1 5_565 Os1 P1 . 159.12(9) yes
Cl1 . Os1 P1 . 95.51(5) yes
P1 5_565 Os1 P2 . 98.43(5) yes
Cl1 . Os1 P2 . 94.02(9) yes
P1 . Os1 P2 . 98.43(5) yes
P1 5_565 Os1 C1 . 81.65(5) yes
Cl1 . Os1 C1 . 85.2(3) yes
P1 . Os1 C1 . 81.65(5) yes
P2 . Os1 C1 . 179.3(3) yes
P1 5_565 Os1 H1 . 83.5(6) no
Cl1 . Os1 H1 . 173(4) no
P1 . Os1 H1 . 83.5(6) no
P2 . Os1 H1 . 93(4) no
C1 . Os1 H1 . 88(4) no
C71 . Cl2 C72 . 22.4(15) yes
C71 . Cl3 C72 . 23.3(15) yes
C1 . N1 C2 . 125.2(6) yes
C1 . N1 C21 . 118.8(6) yes
C2 . N1 C21 . 116.0(6) yes
Os1 . P1 C21 . 102.4(2) yes
Os1 . P1 C31 . 118.5(2) yes
C21 . P1 C31 . 99.0(3) yes
Os1 . P1 C41 . 128.4(2) yes
C21 . P1 C41 . 100.7(4) yes
C31 . P1 C41 . 102.3(3) yes
C51 5_565 P2 Os1 . 116.4(2) yes
C51 5_565 P2 C51 . 101.7(5) yes
Os1 . P2 C51 . 116.4(2) yes
C51 5_565 P2 C61 . 99.2(3) yes
Os1 . P2 C61 . 120.4(4) yes
C51 . P2 C61 . 99.2(3) yes
N1 5_565 C1 N1 . 114.1(8) yes
N1 5_565 C1 Os1 . 122.9(4) yes
N1 . C1 Os1 . 122.9(4) yes
N1 . C2 C3 . 122.8(7) yes
N1 . C2 C7 . 117.7(7) yes
C3 . C2 C7 . 119.4(7) yes
C2 . C3 C4 . 120.2(9) yes
C2 . C3 H31 . 119.9 no
C4 . C3 H31 . 119.9 no
C3 . C4 C5 . 121.6(8) yes
C3 . C4 H41 . 119.2 no
C5 . C4 H41 . 119.2 no
C4 . C5 C6 . 119.9(8) yes
C4 . C5 H51 . 120.1 no
C6 . C5 H51 . 120.1 no
C5 5_565 C6 C5 . 122.5(11) yes
C5 5_565 C6 C7 . 118.8(5) yes
C5 . C6 C7 . 118.8(5) yes
C6 . C7 C2 . 120.0(5) yes
C6 . C7 C2 5_565 120.0(5) yes
C2 . C7 C2 5_565 119.9(9) yes
P1 . C21 N1 . 112.0(5) yes
P1 . C21 H211 . 108.8 no
N1 . C21 H211 . 108.8 no
P1 . C21 H212 . 108.9 no
N1 . C21 H212 . 108.9 no
H211 . C21 H212 . 109.5 no
P1 . C31 C32 . 113.3(5) yes
P1 . C31 C36 . 113.3(5) yes
C32 . C31 C36 . 110.3(7) yes
P1 . C31 H311 . 106.5 no
C32 . C31 H311 . 106.5 no
C36 . C31 H311 . 106.5 no
C31 . C32 C33 . 111.4(7) yes
C31 . C32 H321 . 109.0 no
C33 . C32 H321 . 109.0 no
C31 . C32 H322 . 109.0 no
C33 . C32 H322 . 109.0 no
H321 . C32 H322 . 109.5 no
C32 . C33 C34 . 112.6(8) yes
C32 . C33 H331 . 108.7 no
C34 . C33 H331 . 108.7 no
C32 . C33 H332 . 108.7 no
C34 . C33 H332 . 108.7 no
H331 . C33 H332 . 109.5 no
C33 . C34 C35 . 112.3(8) yes
C33 . C34 H341 . 108.7 no
C35 . C34 H341 . 108.7 no
C33 . C34 H342 . 108.8 no
C35 . C34 H342 . 108.8 no
H341 . C34 H342 . 109.5 no
C34 . C35 C36 . 110.9(8) yes
C34 . C35 H351 . 109.1 no
C36 . C35 H351 . 109.1 no
C34 . C35 H352 . 109.1 no
C36 . C35 H352 . 109.1 no
H351 . C35 H352 . 109.5 no
C31 . C36 C35 . 111.0(7) yes
C31 . C36 H361 . 109.1 no
C35 . C36 H361 . 109.1 no
C31 . C36 H362 . 109.1 no
C35 . C36 H362 . 109.1 no
H361 . C36 H362 . 109.5 no
P1 . C41 C42 . 115.3(5) yes
P1 . C41 C46 . 113.0(6) yes
C42 . C41 C46 . 108.9(6) yes
P1 . C41 H411 . 106.3 no
C42 . C41 H411 . 106.3 no
C46 . C41 H411 . 106.3 no
C41 . C42 C43 . 111.6(7) yes
C41 . C42 H421 . 108.9 no
C43 . C42 H421 . 108.9 no
C41 . C42 H422 . 109.0 no
C43 . C42 H422 . 109.0 no
H421 . C42 H422 . 109.5 no
C42 . C43 C44 . 112.0(8) yes
C42 . C43 H431 . 108.9 no
C44 . C43 H431 . 108.9 no
C42 . C43 H432 . 108.8 no
C44 . C43 H432 . 108.8 no
H431 . C43 H432 . 109.5 no
C43 . C44 C45 . 110.1(8) yes
C43 . C44 H441 . 109.3 no
C45 . C44 H441 . 109.3 no
C43 . C44 H442 . 109.3 no
C45 . C44 H442 . 109.3 no
H441 . C44 H442 . 109.5 no
C44 . C45 C46 . 112.2(8) yes
C44 . C45 H451 . 108.8 no
C46 . C45 H451 . 108.8 no
C44 . C45 H452 . 108.8 no
C46 . C45 H452 . 108.8 no
H451 . C45 H452 . 109.5 no
C45 . C46 C41 . 112.3(8) yes
C45 . C46 H461 . 108.8 no
C41 . C46 H461 . 108.8 no
C45 . C46 H462 . 108.7 no
C41 . C46 H462 . 108.8 no
H461 . C46 H462 . 109.5 no
P2 . C51 C52 . 120.6(6) yes
P2 . C51 C56 . 120.8(6) yes
C52 . C51 C56 . 118.4(8) yes
C51 . C52 C53 . 120.7(8) yes
C51 . C52 H521 . 119.7 no
C53 . C52 H521 . 119.7 no
C52 . C53 C54 . 120.6(10) yes
C52 . C53 H531 . 119.7 no
C54 . C53 H531 . 119.7 no
C53 . C54 C55 . 119.0(9) yes
C53 . C54 H541 . 120.5 no
C55 . C54 H541 . 120.5 no
C54 . C55 C56 . 121.0(10) yes
C54 . C55 H551 . 119.5 no
C56 . C55 H551 . 119.5 no
C51 . C56 C55 . 120.1(9) yes
C51 . C56 H561 . 120.0 no
C55 . C56 H561 . 119.9 no
P2 . C61 C62 . 122.7(8) yes
P2 . C61 C66 . 119.5(8) yes
C62 . C61 C66 . 117.7(10) yes
C61 . C62 C63 . 121.8(11) yes
C61 . C62 H621 . 119.1 no
C63 . C62 H621 . 119.1 no
C62 . C63 C64 . 121.1(12) yes
C62 . C63 H631 . 119.4 no
C64 . C63 H631 . 119.5 no
C63 . C64 C65 . 119.0(10) yes
C63 . C64 H641 . 120.5 no
C65 . C64 H641 . 120.5 no
C64 . C65 C66 . 119.4(12) yes
C64 . C65 H651 . 120.3 no
C66 . C65 H651 . 120.3 no
C61 . C66 C65 . 121.0(12) yes
C61 . C66 H661 . 119.5 no
C65 . C66 H661 . 119.5 no
Cl3 . C71 Cl2 . 113.0(13) yes
Cl3 . C71 H711 . 108.6 no
Cl2 . C71 H711 . 108.6 no
Cl3 . C71 H712 . 108.5 no
Cl2 . C71 H712 . 108.5 no
H711 . C71 H712 . 109.5 no
Cl2 . C72 Cl3 . 108.2(11) yes
Cl2 . C72 H721 . 109.8 no
Cl3 . C72 H721 . 109.8 no
Cl2 . C72 H722 . 109.8 no
Cl3 . C72 H722 . 109.8 no
H721 . C72 H722 . 109.5 no

loop_
_geom_bond_atom_site_label_1
_geom_bond_atom_site_label_2
_geom_bond_site_symmetry_2
_geom_bond_distance
_geom_bond_publ_flag
Os1 P1 5_565 2.3016(18) yes
Os1 Cl1 . 2.556(3) yes
Os1 P1 . 2.3016(18) yes
Os1 P2 . 2.375(3) yes
Os1 C1 . 2.051(10) yes
Os1 H1 . 1.70(12) no
Cl2 C71 . 1.679(14) yes
Cl2 C72 . 1.78(2) yes
Cl3 C71 . 1.683(19) yes
Cl3 C72 . 1.681(16) yes
N1 C1 . 1.391(8) yes
N1 C2 . 1.411(9) yes
N1 C21 . 1.443(9) yes
P1 C21 . 1.827(8) yes
P1 C31 . 1.868(7) yes
P1 C41 . 1.862(8) yes
P2 C51 5_565 1.864(8) yes
P2 C51 . 1.864(8) yes
P2 C61 . 1.847(10) yes
C2 C3 . 1.371(11) yes
C2 C7 . 1.412(9) yes
C3 C4 . 1.403(12) yes
C3 H31 . 0.950 no
C4 C5 . 1.364(13) yes
C4 H41 . 0.950 no
C5 C6 . 1.406(10) yes
C5 H51 . 0.950 no
C6 C7 . 1.423(14) yes
C21 H211 . 0.950 no
C21 H212 . 0.950 no
C31 C32 . 1.524(10) yes
C31 C36 . 1.533(10) yes
C31 H311 . 0.950 no
C32 C33 . 1.514(11) yes
C32 H321 . 0.950 no
C32 H322 . 0.950 no
C33 C34 . 1.508(14) yes
C33 H331 . 0.950 no
C33 H332 . 0.950 no
C34 C35 . 1.502(14) yes
C34 H341 . 0.950 no
C34 H342 . 0.950 no
C35 C36 . 1.528(11) yes
C35 H351 . 0.950 no
C35 H352 . 0.950 no
C36 H361 . 0.950 no
C36 H362 . 0.950 no
C41 C42 . 1.547(11) yes
C41 C46 . 1.528(11) yes
C41 H411 . 0.950 no
C42 C43 . 1.537(12) yes
C42 H421 . 0.950 no
C42 H422 . 0.950 no
C43 C44 . 1.512(14) yes
C43 H431 . 0.950 no
C43 H432 . 0.950 no
C44 C45 . 1.534(14) yes
C44 H441 . 0.950 no
C44 H442 . 0.950 no
C45 C46 . 1.533(13) yes
C45 H451 . 0.950 no
C45 H452 . 0.950 no
C46 H461 . 0.950 no
C46 H462 . 0.950 no
C51 C52 . 1.389(11) yes
C51 C56 . 1.387(11) yes
C52 C53 . 1.378(12) yes
C52 H521 . 0.950 no
C53 C54 . 1.374(14) yes
C53 H531 . 0.950 no
C54 C55 . 1.374(16) yes
C54 H541 . 0.950 no
C55 C56 . 1.384(13) yes
C55 H551 . 0.950 no
C56 H561 . 0.950 no
C61 C62 . 1.393(15) yes
C61 C66 . 1.411(15) yes
C62 C63 . 1.367(16) yes
C62 H621 . 0.950 no
C63 C64 . 1.379(18) yes
C63 H631 . 0.950 no
C64 C65 . 1.420(19) yes
C64 H641 . 0.950 no
C65 C66 . 1.391(15) yes
C65 H651 . 0.950 no
C66 H661 . 0.950 no
C71 H711 . 0.950 no
C71 H712 . 0.950 no
C72 H721 . 0.950 no
C72 H722 . 0.950 no

loop_
_platon_squeeze_void_nr
_platon_squeeze_void_average_x
_platon_squeeze_void_average_y
_platon_squeeze_void_average_z
_platon_squeeze_void_volume
_platon_squeeze_void_count_electrons
_platon_squeeze_void_content
1 0.478 0.250 -0.032 94 25 ' '
2 0.522 0.750 0.032 94 25 ' '
3 0.022 0.750 0.468 94 25 ' '
4 0.978 0.250 0.532 94 25 ' '
